data_7244013
loop_
_publ_author_name
'Giustra, Zachary X.'
'Chen, Gang'
'Vasiliu, Monica'
'Karkamkar, Abhijeet'
'Autrey, Tom'
'Dixon, David A.'
'Liu, Shih-Yuan'

_publ_section_title
;
 A comparison of hydrogen release kinetics from 5- and 6-membered
 1,2-BN-cycloalkanes
;
_journal_issue 54
_journal_name_full 'RSC Advances'
_journal_page_first 34132
_journal_page_last 34136
_journal_paper_doi 10.1039/D1RA07477F
_journal_volume 11
_journal_year 2021
_chemical_formula_moiety 'C3 H10 B N'
_chemical_formula_sum 'C3 H10 B N'
_chemical_formula_weight 70.93
_space_group_IT_number 29
_space_group_name_Hall 'P 2c -2ac'
_space_group_name_H-M_alt 'P c a 21'
_symmetry_cell_setting orthorhombic
_symmetry_space_group_name_Hall 'P 2c -2ac'
_symmetry_space_group_name_H-M 'P c a 21'
_atom_sites_solution_hydrogens geom
_atom_sites_solution_primary direct
_atom_sites_solution_secondary difmap
_audit_creation_method SHELXLTL
_audit_update_record
;
2021-08-16 deposited with the CCDC.	2021-10-12 downloaded from the CCDC.
;
_cell_angle_alpha 90.00
_cell_angle_beta 90.00
_cell_angle_gamma 90.00
_cell_formula_units_Z 4
_cell_length_a 8.519(3)
_cell_length_b 6.850(2)
_cell_length_c 8.309(3)
_cell_measurement_reflns_used 1133
_cell_measurement_temperature 173(2)
_cell_measurement_theta_max 24.79
_cell_measurement_theta_min 2.97
_cell_volume 484.9(3)
_computing_cell_refinement 'Bruker SAINT'
_computing_data_collection 'Bruker SMART'
_computing_data_reduction 'Bruker SAINT'
_computing_molecular_graphics 'Bruker SHELXTL'
_computing_publication_material 'Bruker SHELXTL'
_computing_structure_refinement 'Bruker SHELXTL'
_computing_structure_solution 'Bruker SHELXTL'
_diffrn_ambient_temperature 173(2)
_diffrn_measured_fraction_theta_full 1.000
_diffrn_measured_fraction_theta_max 1.000
_diffrn_measurement_device_type 'Bruker Apex CCD area detector'
_diffrn_measurement_method 'phi and omega scans'
_diffrn_radiation_monochromator graphite
_diffrn_radiation_source 'fine-focus sealed tube'
_diffrn_radiation_type MoK\a
_diffrn_radiation_wavelength 0.71073
_diffrn_reflns_av_R_equivalents 0.0286
_diffrn_reflns_av_sigmaI/netI 0.0240
_diffrn_reflns_limit_h_max 10
_diffrn_reflns_limit_h_min -10
_diffrn_reflns_limit_k_max 8
_diffrn_reflns_limit_k_min -8
_diffrn_reflns_limit_l_max 10
_diffrn_reflns_limit_l_min -10
_diffrn_reflns_number 4991
_diffrn_reflns_theta_full 26.99
_diffrn_reflns_theta_max 26.99
_diffrn_reflns_theta_min 2.97
_exptl_absorpt_coefficient_mu 0.055
_exptl_absorpt_correction_T_max 0.9983
_exptl_absorpt_correction_T_min 0.9772
_exptl_absorpt_correction_type multi-scan
_exptl_absorpt_process_details SADABS
_exptl_crystal_colour colorless
_exptl_crystal_density_diffrn 0.972
_exptl_crystal_density_method 'not measured'
_exptl_crystal_description plate
_exptl_crystal_F_000 160
_exptl_crystal_size_max 0.42
_exptl_crystal_size_mid 0.19
_exptl_crystal_size_min 0.03
_refine_diff_density_max 0.156
_refine_diff_density_min -0.144
_refine_diff_density_rms 0.040
_refine_ls_abs_structure_details 'Flack H D (1983), Acta Cryst. A39, 876-881'
_refine_ls_extinction_method none
_refine_ls_goodness_of_fit_ref 1.052
_refine_ls_hydrogen_treatment mixed
_refine_ls_matrix_type full
_refine_ls_number_parameters 66
_refine_ls_number_reflns 1065
_refine_ls_number_restraints 5
_refine_ls_restrained_S_all 1.081
_refine_ls_R_factor_all 0.0599
_refine_ls_R_factor_gt 0.0479
_refine_ls_shift/su_max 0.000
_refine_ls_shift/su_mean 0.000
_refine_ls_structure_factor_coef Fsqd
_refine_ls_weighting_details 'calc w=1/[\s^2^(Fo^2^)+(0.0676P)^2^+0.0785P] where P=(Fo^2^+2Fc^2^)/3'
_refine_ls_weighting_scheme calc
_refine_ls_wR_factor_gt 0.1187
_refine_ls_wR_factor_ref 0.1291
_reflns_number_gt 901
_reflns_number_total 1065
_reflns_threshold_expression >2sigma(I)
_cod_data_source_file d1ra07477f2.cif
_cod_data_source_block liu104a
_cod_depositor_comments
;
The following automatic conversions were performed:

data item '_symmetry_cell_setting' value 'Orthorhombic' was changed
to 'orthorhombic' in accordance with the
/home/data/users/saulius/crontab/automatic-downloads/current/RSC/lib/dictionaries/cif_core.dic
dictionary named 'cif_core.dic' version 2.4.2 last updated on
2011-04-26.

Automatic conversion script
Id: cif_fix_values 7556 2019-12-06 15:28:31Z antanas 
;
_cod_original_sg_symbol_H-M Pca2(1)
_cod_database_code 7244013

loop_
_symmetry_equiv_pos_as_xyz
'x, y, z'
'-x, -y, z+1/2'
'x+1/2, -y, z'
'-x+1/2, y, z+1/2'

loop_
_atom_site_label
_atom_site_type_symbol
_atom_site_fract_x
_atom_site_fract_y
_atom_site_fract_z
_atom_site_U_iso_or_equiv
_atom_site_adp_type
_atom_site_occupancy
_atom_site_symmetry_multiplicity
_atom_site_calc_flag
_atom_site_refinement_flags
_atom_site_disorder_assembly
_atom_site_disorder_group
N1 N 0.13347(17) 0.4024(2) 0.72507(14) 0.0311(4) Uani 1 1 d . . .
B1 B 0.0167(2) 0.4442(3) 0.8751(3) 0.0341(5) Uani 1 1 d . A .
C1 C 0.1275(3) 0.1907(3) 0.6882(3) 0.0501(6) Uani 0.693(4) 1 d PD A 1
H1A H 0.0726 0.1692 0.5847 0.060 Uiso 0.693(4) 1 calc PR A 1
H1B H 0.2354 0.1380 0.6785 0.060 Uiso 0.693(4) 1 calc PR A 1
C2 C 0.0439(4) 0.0911(4) 0.8183(4) 0.0454(8) Uani 0.693(4) 1 d PD A 1
H2A H 0.1180 0.0509 0.9039 0.055 Uiso 0.693(4) 1 calc PR A 1
H2B H -0.0103 -0.0265 0.7769 0.055 Uiso 0.693(4) 1 calc PR A 1
C3 C -0.0769(3) 0.2400(3) 0.8847(4) 0.0564(7) Uani 0.693(4) 1 d PD A 1
H3A H -0.1064 0.2086 0.9970 0.068 Uiso 0.693(4) 1 calc PR A 1
H3B H -0.1728 0.2432 0.8174 0.068 Uiso 0.693(4) 1 calc PR A 1
C1A C 0.1275(3) 0.1907(3) 0.6882(3) 0.0501(6) Uani 0.307(4) 1 d PD A 2
H1AA H 0.1328 0.1672 0.5707 0.060 Uiso 0.307(4) 1 calc PR A 2
H1AB H 0.2145 0.1199 0.7414 0.060 Uiso 0.307(4) 1 calc PR A 2
C2A C -0.0284(9) 0.1300(10) 0.7552(9) 0.0454(8) Uani 0.307(4) 1 d PD A 2
H2AA H -0.1083 0.1396 0.6691 0.055 Uiso 0.307(4) 1 calc PR A 2
H2AB H -0.0221 -0.0085 0.7886 0.055 Uiso 0.307(4) 1 calc PR A 2
C3A C -0.0769(3) 0.2400(3) 0.8847(4) 0.0564(7) Uani 0.307(4) 1 d PD A 2
H3AA H -0.0526 0.1719 0.9867 0.068 Uiso 0.307(4) 1 calc PR A 2
H3AB H -0.1915 0.2629 0.8794 0.068 Uiso 0.307(4) 1 calc PR A 2
H1 H 0.230(2) 0.436(2) 0.752(2) 0.042(6) Uiso 1 1 d . . .
H2 H 0.100(3) 0.464(3) 0.645(3) 0.042(6) Uiso 1 1 d . . .
H3 H -0.054(2) 0.586(3) 0.848(3) 0.033(5) Uiso 1 1 d . . .
H4 H 0.086(3) 0.472(3) 0.985(2) 0.037(5) Uiso 1 1 d . . .

loop_
_atom_site_aniso_label
_atom_site_aniso_U_11
_atom_site_aniso_U_22
_atom_site_aniso_U_33
_atom_site_aniso_U_23
_atom_site_aniso_U_13
_atom_site_aniso_U_12
N1 0.0258(7) 0.0402(9) 0.0271(8) 0.0006(7) 0.0013(7) -0.0023(6)
B1 0.0275(9) 0.0448(12) 0.0299(9) 0.0009(9) 0.0034(9) 0.0037(8)
C1 0.0539(12) 0.0395(11) 0.0568(14) -0.0074(9) 0.0104(11) 0.0013(10)
C2 0.0466(19) 0.0354(14) 0.0543(19) 0.0033(12) -0.0031(13) 0.0011(13)
C3 0.0430(12) 0.0450(12) 0.0812(18) 0.0167(12) 0.0207(13) 0.0012(10)
C1A 0.0539(12) 0.0395(11) 0.0568(14) -0.0074(9) 0.0104(11) 0.0013(10)
C2A 0.0466(19) 0.0354(14) 0.0543(19) 0.0033(12) -0.0031(13) 0.0011(13)
C3A 0.0430(12) 0.0450(12) 0.0812(18) 0.0167(12) 0.0207(13) 0.0012(10)

loop_
_atom_type_symbol
_atom_type_description
_atom_type_scat_dispersion_real
_atom_type_scat_dispersion_imag
_atom_type_scat_source
C C 0.0033 0.0016 'International Tables Vol C Tables 4.2.6.8 and 6.1.1.4'
H H 0.0000 0.0000 'International Tables Vol C Tables 4.2.6.8 and 6.1.1.4'
B B 0.0013 0.0007 'International Tables Vol C Tables 4.2.6.8 and 6.1.1.4'
N N 0.0061 0.0033 'International Tables Vol C Tables 4.2.6.8 and 6.1.1.4'

loop_
_geom_angle_atom_site_label_1
_geom_angle_atom_site_label_2
_geom_angle_atom_site_label_3
_geom_angle
_geom_angle_site_symmetry_1
_geom_angle_site_symmetry_3
_geom_angle_publ_flag
C1 N1 B1 108.14(15) . . ?
C1 N1 H1 109.7(11) . . ?
B1 N1 H1 109.2(13) . . ?
C1 N1 H2 108.4(16) . . ?
B1 N1 H2 108.6(16) . . ?
H1 N1 H2 113(2) . . ?
C3 B1 N1 100.84(16) . . ?
C3 B1 H3 118.6(10) . . ?
N1 B1 H3 108.5(11) . . ?
C3 B1 H4 112.0(10) . . ?
N1 B1 H4 109.8(11) . . ?
H3 B1 H4 106.8(15) . . ?
C2 C1 N1 108.6(2) . . ?
C2 C1 H1A 110.0 . . ?
N1 C1 H1A 110.0 . . ?
C2 C1 H1B 110.0 . . ?
N1 C1 H1B 110.0 . . ?
H1A C1 H1B 108.3 . . ?
C1 C2 C3 106.2(2) . . ?
C1 C2 H2A 110.5 . . ?
C3 C2 H2A 110.5 . . ?
C1 C2 H2B 110.5 . . ?
C3 C2 H2B 110.5 . . ?
H2A C2 H2B 108.7 . . ?
C2 C3 B1 103.01(19) . . ?
C2 C3 H3A 111.2 . . ?
B1 C3 H3A 111.2 . . ?
C2 C3 H3B 111.2 . . ?
B1 C3 H3B 111.2 . . ?
H3A C3 H3B 109.1 . . ?
H2AA C2A H2AB 107.7 . . ?

loop_
_geom_bond_atom_site_label_1
_geom_bond_atom_site_label_2
_geom_bond_distance
_geom_bond_site_symmetry_2
_geom_bond_publ_flag
N1 C1 1.483(3) . ?
N1 B1 1.620(2) . ?
N1 H1 0.88(2) . ?
N1 H2 0.84(3) . ?
B1 C3 1.612(3) . ?
B1 H3 1.166(19) . ?
B1 H4 1.10(2) . ?
C1 C2 1.464(4) . ?
C1 H1A 0.9900 . ?
C1 H1B 0.9900 . ?
C2 C3 1.550(4) . ?
C2 H2A 0.9900 . ?
C2 H2B 0.9900 . ?
C3 H3A 0.9900 . ?
C3 H3B 0.9900 . ?
C2A H2AA 0.9900 . ?
C2A H2AB 0.9900 . ?

loop_
_geom_torsion_atom_site_label_1
_geom_torsion_atom_site_label_2
_geom_torsion_atom_site_label_3
_geom_torsion_atom_site_label_4
_geom_torsion
_geom_torsion_site_symmetry_1
_geom_torsion_site_symmetry_2
_geom_torsion_site_symmetry_3
_geom_torsion_site_symmetry_4
_geom_torsion_publ_flag
C1 N1 B1 C3 -11.80(19) . . . . ?
B1 N1 C1 C2 -10.9(3) . . . . ?
N1 C1 C2 C3 30.5(3) . . . . ?
C1 C2 C3 B1 -37.2(3) . . . . ?
N1 B1 C3 C2 28.6(2) . . . . ?
